data_1505610
loop_
_publ_author_name
'Li, Liangchun'
'Xiang, Junfeng'
'Xu, Caihong'

_publ_section_title
;
 Synthesis of novel ladder bis-silicon-bridged p-terphenyls.
;
_journal_issue 23
_journal_name_full 'Organic letters'
_journal_page_first 4877
_journal_page_last 4879
_journal_paper_doi 10.1021/ol702215m
_journal_volume 9
_journal_year 2007
_chemical_formula_sum 'C22 H22 Si2'
_chemical_formula_weight 342.58
_chemical_name_systematic
; 
 ? 
;
_space_group_IT_number 14
_symmetry_cell_setting monoclinic
_symmetry_space_group_name_Hall '-P 2ybc'
_symmetry_space_group_name_H-M 'P 1 21/c 1'
_atom_sites_solution_hydrogens geom
_atom_sites_solution_primary direct
_atom_sites_solution_secondary difmap
_audit_creation_method SHELXL-97
_cell_angle_alpha 90.00
_cell_angle_beta 100.875(4)
_cell_angle_gamma 90.00
_cell_formula_units_Z 2
_cell_length_a 8.894(2)
_cell_length_b 8.1210(18)
_cell_length_c 13.609(3)
_cell_measurement_reflns_used 4699
_cell_measurement_temperature 294(2)
_cell_measurement_theta_max 26.49
_cell_measurement_theta_min 2.94
_cell_volume 965.3(4)
_computing_cell_refinement 'Bruker SMART'
_computing_data_collection 'Bruker SMART'
_computing_data_reduction 'Bruker SAINT'
_computing_molecular_graphics 'Bruker SHELXTL'
_computing_publication_material 'Bruker SHELXTL'
_computing_structure_refinement 'SHELXL-97 (Sheldrick, 1997)'
_computing_structure_solution 'SHELXS-97 (Sheldrick, 1990)'
_diffrn_ambient_temperature 294(2)
_diffrn_measured_fraction_theta_full 0.998
_diffrn_measured_fraction_theta_max 0.970
_diffrn_measurement_device_type 'CCD area detector'
_diffrn_measurement_method 'phi and omega scans'
_diffrn_radiation_monochromator graphite
_diffrn_radiation_source 'fine-focus sealed tube'
_diffrn_radiation_type MoK\a
_diffrn_radiation_wavelength 0.71073
_diffrn_reflns_av_R_equivalents 0.0195
_diffrn_reflns_av_sigmaI/netI 0.0169
_diffrn_reflns_limit_h_max 11
_diffrn_reflns_limit_h_min -10
_diffrn_reflns_limit_k_max 10
_diffrn_reflns_limit_k_min -10
_diffrn_reflns_limit_l_max 17
_diffrn_reflns_limit_l_min -17
_diffrn_reflns_number 7551
_diffrn_reflns_theta_full 25.00
_diffrn_reflns_theta_max 26.63
_diffrn_reflns_theta_min 2.33
_exptl_absorpt_coefficient_mu 0.184
_exptl_absorpt_correction_T_max 0.9783
_exptl_absorpt_correction_T_min 0.9642
_exptl_absorpt_correction_type multi-scan
_exptl_absorpt_process_details SADABS
_exptl_crystal_density_diffrn 1.179
_exptl_crystal_density_meas ?
_exptl_crystal_density_method 'not measured'
_exptl_crystal_F_000 364
_exptl_crystal_size_max 0.20
_exptl_crystal_size_mid 0.16
_exptl_crystal_size_min 0.12
_refine_diff_density_max 0.235
_refine_diff_density_min -0.186
_refine_diff_density_rms 0.043
_refine_ls_extinction_method none
_refine_ls_goodness_of_fit_ref 1.106
_refine_ls_hydrogen_treatment constr
_refine_ls_matrix_type full
_refine_ls_number_parameters 111
_refine_ls_number_reflns 1974
_refine_ls_number_restraints 0
_refine_ls_restrained_S_all 1.106
_refine_ls_R_factor_all 0.0442
_refine_ls_R_factor_gt 0.0359
_refine_ls_shift/su_max 0.001
_refine_ls_shift/su_mean 0.000
_refine_ls_structure_factor_coef Fsqd
_refine_ls_weighting_details 'calc w=1/[\s^2^(Fo^2^)+(0.0576P)^2^+0.2583P] where P=(Fo^2^+2Fc^2^)/3'
_refine_ls_weighting_scheme calc
_refine_ls_wR_factor_gt 0.1004
_refine_ls_wR_factor_ref 0.1107
_reflns_number_gt 1698
_reflns_number_total 1974
_reflns_threshold_expression >2sigma(I)
_cod_data_source_file ol702215m-file002.cif
_cod_data_source_block 70516c
_cod_depositor_comments
;
The following automatic conversions were performed:

'_symmetry_cell_setting' value 'Monoclinic' changed to 'monoclinic'
according to /home/saulius/struct/CIF-dictionaries/cif_core.dic
dictionary named 'cif_core.dic' version 2.4.1 from
2010-06-29.

'_exptl_absorpt_correction_type' value 'MULTI-SCAN'
changed to 'multi-scan' according to
/home/saulius/struct/CIF-dictionaries/cif_core.dic dictionary named
'cif_core.dic' version 2.4.1 from 2010-06-29.

Automatic conversion script
Id: cif_fix_values 1715 2011-07-08 13:25:40Z adriana 

The following automatic conversions were performed:

'_exptl_crystal_density_meas' value 'NONE' was changed to '?' - the
value is perceived as not measured.

Automatic conversion script
Id: cif_fix_values 3008 2015-01-20 13:52:24Z robertas 
;
_cod_original_cell_volume 965.2(4)
_cod_original_sg_symbol_H-M P2(1)/c
_cod_database_code 1505610

loop_
_symmetry_equiv_pos_as_xyz
'x, y, z'
'-x, y+1/2, -z+1/2'
'-x, -y, -z'
'x, -y-1/2, z-1/2'

loop_
_atom_site_label
_atom_site_type_symbol
_atom_site_fract_x
_atom_site_fract_y
_atom_site_fract_z
_atom_site_U_iso_or_equiv
_atom_site_adp_type
_atom_site_occupancy
_atom_site_symmetry_multiplicity
_atom_site_calc_flag
_atom_site_refinement_flags
Si1 Si 0.22854(5) 0.22089(5) 0.56467(3) 0.04260(18) Uani 1 1 d .
C1 C 0.23278(19) 0.0706(2) 0.66951(12) 0.0438(4) Uani 1 1 d .
C2 C 0.1470(2) 0.0609(2) 0.74425(13) 0.0569(5) Uani 1 1 d .
H2 H 0.0747 0.1418 0.7489 0.068 Uiso 1 1 calc R
C3 C 0.1677(2) -0.0681(3) 0.81219(14) 0.0617(5) Uani 1 1 d .
H3 H 0.1093 -0.0731 0.8621 0.074 Uiso 1 1 calc R
C4 C 0.2745(2) -0.1891(2) 0.80598(14) 0.0572(5) Uani 1 1 d .
H4 H 0.2879 -0.2755 0.8516 0.069 Uiso 1 1 calc R
C5 C 0.36157(19) -0.1819(2) 0.73198(12) 0.0476(4) Uani 1 1 d .
H5 H 0.4334 -0.2637 0.7280 0.057 Uiso 1 1 calc R
C6 C 0.34220(17) -0.05300(18) 0.66349(11) 0.0402(4) Uani 1 1 d .
C7 C 0.42740(17) -0.03227(18) 0.58058(12) 0.0400(3) Uani 1 1 d .
C8 C 0.38356(17) 0.10561(18) 0.51845(12) 0.0413(4) Uani 1 1 d .
C9 C 0.54337(18) -0.13643(19) 0.56135(12) 0.0433(4) Uani 1 1 d .
H9 H 0.5719 -0.2272 0.6023 0.052 Uiso 1 1 calc R
C10 C 0.2821(2) 0.4343(2) 0.60583(18) 0.0675(6) Uani 1 1 d .
H10A H 0.3730 0.4320 0.6567 0.101 Uiso 1 1 calc R
H10B H 0.2001 0.4837 0.6323 0.101 Uiso 1 1 calc R
H10C H 0.3010 0.4975 0.5498 0.101 Uiso 1 1 calc R
C11 C 0.0421(2) 0.2216(2) 0.47543(14) 0.0544(4) Uani 1 1 d .
H11A H -0.0399 0.2318 0.5119 0.082 Uiso 1 1 calc R
H11B H 0.0309 0.1206 0.4381 0.082 Uiso 1 1 calc R
H11C H 0.0392 0.3128 0.4302 0.082 Uiso 1 1 calc R

loop_
_atom_site_aniso_label
_atom_site_aniso_U_11
_atom_site_aniso_U_22
_atom_site_aniso_U_33
_atom_site_aniso_U_23
_atom_site_aniso_U_13
_atom_site_aniso_U_12
Si1 0.0414(3) 0.0371(3) 0.0472(3) -0.00430(17) 0.00284(19) 0.00873(17)
C1 0.0435(8) 0.0435(8) 0.0415(8) -0.0070(6) 0.0008(7) 0.0045(6)
C2 0.0581(11) 0.0638(11) 0.0490(9) -0.0063(8) 0.0104(8) 0.0131(9)
C3 0.0644(12) 0.0728(13) 0.0504(10) 0.0009(9) 0.0176(9) 0.0051(10)
C4 0.0618(11) 0.0565(11) 0.0521(10) 0.0064(8) 0.0078(8) -0.0010(9)
C5 0.0470(9) 0.0421(8) 0.0512(9) 0.0006(7) 0.0030(7) 0.0004(7)
C6 0.0370(8) 0.0379(8) 0.0426(8) -0.0068(6) -0.0007(6) -0.0015(6)
C7 0.0385(8) 0.0335(7) 0.0456(8) -0.0036(6) 0.0017(6) 0.0007(6)
C8 0.0399(8) 0.0322(7) 0.0503(8) -0.0025(6) 0.0042(6) 0.0044(6)
C9 0.0437(8) 0.0331(7) 0.0514(9) 0.0032(6) 0.0045(7) 0.0065(6)
C10 0.0633(12) 0.0421(10) 0.0881(15) -0.0125(9) -0.0088(11) 0.0103(9)
C11 0.0494(10) 0.0582(11) 0.0521(10) 0.0028(8) 0.0004(8) 0.0047(8)

loop_
_atom_type_symbol
_atom_type_description
_atom_type_scat_dispersion_real
_atom_type_scat_dispersion_imag
_atom_type_scat_source
C C 0.0033 0.0016 'International Tables Vol C Tables 4.2.6.8 and 6.1.1.4'
H H 0.0000 0.0000 'International Tables Vol C Tables 4.2.6.8 and 6.1.1.4'
Si Si 0.0817 0.0704 'International Tables Vol C Tables 4.2.6.8 and 6.1.1.4'

loop_
_geom_angle_atom_site_label_1
_geom_angle_atom_site_label_2
_geom_angle_atom_site_label_3
_geom_angle
_geom_angle_site_symmetry_1
C10 Si1 C11 109.91(9) .
C10 Si1 C8 113.90(9) .
C11 Si1 C8 113.85(8) .
C10 Si1 C1 114.30(9) .
C11 Si1 C1 112.75(8) .
C8 Si1 C1 91.14(7) .
C2 C1 C6 118.91(16) .
C2 C1 Si1 131.51(13) .
C6 C1 Si1 109.54(12) .
C1 C2 C3 120.77(17) .
C1 C2 H2 119.6 .
C3 C2 H2 119.6 .
C4 C3 C2 120.20(18) .
C4 C3 H3 119.9 .
C2 C3 H3 119.9 .
C3 C4 C5 120.08(17) .
C3 C4 H4 120.0 .
C5 C4 H4 120.0 .
C4 C5 C6 120.28(16) .
C4 C5 H5 119.9 .
C6 C5 H5 119.9 .
C5 C6 C1 119.76(15) .
C5 C6 C7 125.38(14) .
C1 C6 C7 114.85(14) .
C9 C7 C8 119.88(15) .
C9 C7 C6 125.13(14) .
C8 C7 C6 114.99(14) .
C9 C8 C7 119.57(14) 3_656
C9 C8 Si1 130.97(12) 3_656
C7 C8 Si1 109.46(12) .
C8 C9 C7 120.55(15) 3_656
C8 C9 H9 119.7 3_656
C7 C9 H9 119.7 .
Si1 C10 H10A 109.5 .
Si1 C10 H10B 109.5 .
H10A C10 H10B 109.5 .
Si1 C10 H10C 109.5 .
H10A C10 H10C 109.5 .
H10B C10 H10C 109.5 .
Si1 C11 H11A 109.5 .
Si1 C11 H11B 109.5 .
H11A C11 H11B 109.5 .
Si1 C11 H11C 109.5 .
H11A C11 H11C 109.5 .
H11B C11 H11C 109.5 .

loop_
_geom_bond_atom_site_label_1
_geom_bond_atom_site_label_2
_geom_bond_distance
_geom_bond_site_symmetry_2
Si1 C10 1.8556(19) .
Si1 C11 1.8611(18) .
Si1 C8 1.8708(16) .
Si1 C1 1.8723(18) .
C1 C2 1.384(2) .
C1 C6 1.411(2) .
C2 C3 1.386(3) .
C2 H2 0.9300 .
C3 C4 1.381(3) .
C3 H3 0.9300 .
C4 C5 1.382(3) .
C4 H4 0.9300 .
C5 C6 1.391(2) .
C5 H5 0.9300 .
C6 C7 1.483(2) .
C7 C9 1.396(2) .
C7 C8 1.413(2) .
C8 C9 1.389(2) 3_656
C9 C8 1.389(2) 3_656
C9 H9 0.9300 .
C10 H10A 0.9600 .
C10 H10B 0.9600 .
C10 H10C 0.9600 .
C11 H11A 0.9600 .
C11 H11B 0.9600 .
C11 H11C 0.9600 .

loop_
_geom_torsion_atom_site_label_1
_geom_torsion_atom_site_label_2
_geom_torsion_atom_site_label_3
_geom_torsion_atom_site_label_4
_geom_torsion
_geom_torsion_site_symmetry_4
C10 Si1 C1 C2 64.36(19) .
C11 Si1 C1 C2 -62.11(19) .
C8 Si1 C1 C2 -178.66(17) .
C10 Si1 C1 C6 -118.03(12) .
C11 Si1 C1 C6 115.49(12) .
C8 Si1 C1 C6 -1.05(11) .
C6 C1 C2 C3 -0.1(3) .
Si1 C1 C2 C3 177.33(15) .
C1 C2 C3 C4 -0.1(3) .
C2 C3 C4 C5 0.1(3) .
C3 C4 C5 C6 0.1(3) .
C4 C5 C6 C1 -0.2(2) .
C4 C5 C6 C7 -179.51(15) .
C2 C1 C6 C5 0.2(2) .
Si1 C1 C6 C5 -177.72(11) .
C2 C1 C6 C7 179.60(14) .
Si1 C1 C6 C7 1.65(16) .
C5 C6 C7 C9 -2.3(2) .
C1 C6 C7 C9 178.33(14) .
C5 C6 C7 C8 177.74(14) .
C1 C6 C7 C8 -1.6(2) .
C9 C7 C8 C9 -0.1(3) 3_656
C6 C7 C8 C9 179.84(13) 3_656
C9 C7 C8 Si1 -179.24(12) .
C6 C7 C8 Si1 0.69(16) .
C10 Si1 C8 C9 -61.50(18) 3_656
C11 Si1 C8 C9 65.60(17) 3_656
C1 Si1 C8 C9 -178.83(16) 3_656
C10 Si1 C8 C7 117.52(13) .
C11 Si1 C8 C7 -115.37(12) .
C1 Si1 C8 C7 0.20(12) .
C8 C7 C9 C8 0.1(3) 3_656
C6 C7 C9 C8 -179.83(14) 3_656
